data_7117479
loop_
_publ_author_name
'Franziska Volcker'
'Felix M. Muck'
'Konstantinos D. Vogiatzis'
'Karin Fink'
'Peter W. Roesky'

_publ_section_title
;
 Bi- and trimetallic rare-earth-palladium complexes ligated by
 phosphinoamides
;
_journal_name_full Chem.Commun.
_journal_page_first 11761
_journal_paper_doi 10.1039/C5cc03944d
_journal_volume 51
_journal_year 2015
_chemical_formula_moiety 'C72 H60 N4 P4 Y, C16 H32 Li O4, 3(C4 H8 O)'
_chemical_formula_sum 'C100 H116 Li N4 O7 P4 Y'
_chemical_formula_weight 1705.69
_chemical_name_systematic
;
 ?
;
_space_group_crystal_system monoclinic
_space_group_IT_number 14
_space_group_name_Hall '-P 2ybc'
_space_group_name_H-M_alt 'P 1 21/c 1'
_symmetry_space_group_name_Hall '-P 2ybc'
_symmetry_space_group_name_H-M 'P 1 21/c 1'
_atom_sites_solution_hydrogens geom
_audit_creation_date 2015-03-05
_audit_creation_method
;
Olex2 1.2
(compiled 2015.01.26 svn.r3150 for OlexSys, GUI svn.r4998)
;
_audit_update_record
;
2015-05-12 deposited with the CCDC.
2015-06-08 downloaded from the CCDC.
;
_cell_angle_alpha 90
_cell_angle_beta 104.10(3)
_cell_angle_gamma 90
_cell_formula_units_Z 4
_cell_length_a 14.911(3)
_cell_length_b 24.635(5)
_cell_length_c 26.155(5)
_cell_measurement_reflns_used 47228
_cell_measurement_temperature 200(2)
_cell_measurement_theta_max 26.60
_cell_measurement_theta_min 1.41
_cell_volume 9318(3)
_computing_cell_refinement 'STOE X-AREA, PLATON (A.L.Spek, 2005)'
_computing_data_collection 'STOE X-AREA'
_computing_data_reduction 'STOE X-RED, PLATON (A.L.Spek, 2005)'
_computing_molecular_graphics 'Diamond 2/3, Olex2 (Dolomanov et al., 2009)'
_computing_publication_material 'MS Word, Olex2 (Dolomanov et al., 2009)'
_computing_structure_refinement 'SHELXL-2014/7 (Sheldrick, 2014)'
_computing_structure_solution 'SHELXS-2014/7 (Sheldrick, 2014)'
_diffrn_ambient_temperature 200
_diffrn_detector 'image plate (34cm diameter)'
_diffrn_detector_area_resol_mean 6.67
_diffrn_detector_type 'STOE image plate'
_diffrn_measured_fraction_theta_full 1.000
_diffrn_measured_fraction_theta_max 0.993
_diffrn_measurement_device 'two-circle goniometer'
_diffrn_measurement_device_type 'STOE IPDS 2'
_diffrn_measurement_method '\w scans'
_diffrn_radiation_collimation '0.5mm monocapillary'
_diffrn_radiation_monochromator 'plane graphite'
_diffrn_radiation_type MoK\a
_diffrn_radiation_wavelength 0.71073
_diffrn_reflns_av_R_equivalents 0.1534
_diffrn_reflns_av_unetI/netI 0.1017
_diffrn_reflns_laue_measured_fraction_full 1.000
_diffrn_reflns_laue_measured_fraction_max 0.993
_diffrn_reflns_limit_h_max 18
_diffrn_reflns_limit_h_min -18
_diffrn_reflns_limit_k_max 31
_diffrn_reflns_limit_k_min -31
_diffrn_reflns_limit_l_max 33
_diffrn_reflns_limit_l_min -33
_diffrn_reflns_number 141956
_diffrn_reflns_point_group_measured_fraction_full 1.000
_diffrn_reflns_point_group_measured_fraction_max 0.993
_diffrn_reflns_theta_full 25.242
_diffrn_reflns_theta_max 26.816
_diffrn_reflns_theta_min 1.408
_diffrn_source 'sealed tube, 12x0.4mm long-fine focus'
_exptl_absorpt_coefficient_mu 0.750
_exptl_absorpt_correction_T_max 0.8698
_exptl_absorpt_correction_T_min 0.6879
_exptl_absorpt_correction_type integration
_exptl_absorpt_process_details 'STOE X-RED & X-SHAPE'
_exptl_crystal_colour colourless
_exptl_crystal_colour_primary colourless
_exptl_crystal_density_diffrn 1.216
_exptl_crystal_description fragment
_exptl_crystal_F_000 3608
_exptl_crystal_size_max 0.391
_exptl_crystal_size_mid 0.3
_exptl_crystal_size_min 0.141
_refine_diff_density_max 0.859
_refine_diff_density_min -0.561
_refine_diff_density_rms 0.061
_refine_ls_extinction_coef .
_refine_ls_extinction_method none
_refine_ls_goodness_of_fit_ref 1.015
_refine_ls_hydrogen_treatment constr
_refine_ls_matrix_type full
_refine_ls_number_parameters 1150
_refine_ls_number_reflns 19814
_refine_ls_number_restraints 76
_refine_ls_restrained_S_all 1.017
_refine_ls_R_factor_all 0.1522
_refine_ls_R_factor_gt 0.0831
_refine_ls_shift/su_max 0.001
_refine_ls_shift/su_mean 0.000
_refine_ls_structure_factor_coef Fsqd
_refine_ls_weighting_details
;
 w=1/[\s^2^(Fo^2^)+(0.0941P)^2^]
 where P=(Fo^2^+2Fc^2^)/3
;
_refine_ls_weighting_scheme calc
_refine_ls_wR_factor_gt 0.1728
_refine_ls_wR_factor_ref 0.2011
_reflns_Friedel_coverage 0.000
_reflns_friedel_fraction_full .
_reflns_friedel_fraction_max .
_reflns_number_gt 11193
_reflns_number_total 19814
_reflns_threshold_expression 'I > 2\s(I)'
_cod_data_source_file c5cc03944d2.cif
_cod_data_source_block Y(PN)4
_cod_database_code 7117479
_shelxl_version_number 2013-2
_shelx_space_group_comment
;
The symmetry employed for this shelxl refinement is uniquely defined
by the following loop, which should always be used as a source of
symmetry information in preference to the above space-group names.
They are only intended as comments.
;
_olex2_refinement_description
;
1. Fixed Uiso
 At 1.2 times of:
  All C(H) groups, All C(H,H) groups, All C(H,H,H,H) groups
2. Restrained distances
 C98-C99
 1.45 with sigma of 0.02
 C93-C94
 1.45 with sigma of 0.02
3. Rigid bond restraints
 C81A, C82A, C83A, C84A
 with sigma for 1-2 distances of 0.01 and sigma for 1-3 distances of 0.01
 C74A, C73A, C75A, C76A
 with sigma for 1-2 distances of 0.01 and sigma for 1-3 distances of 0.01
4. Uiso/Uaniso restraints and constraints
C81B \\sim C82B \\sim C83B \\sim C84B: within 1.7A with sigma of 0.04 and sigma
for terminal atoms of 0.08
C77B \\sim C78B \\sim C79B \\sim C80B: within 1.7A with sigma of 0.04 and sigma
for terminal atoms of 0.08
C74A \\sim C73A \\sim C75A \\sim C76A: within 1.7A with sigma of 0.04 and sigma
for terminal atoms of 0.08
5. Same fragment restrains
{O1A, C76A, C75A, C74A, C73A} sigma for 1-2: 0.02, 1-3: 0.02
as
{O3A, C81A, C82A, C83A, C84A}
6. Others
 Fixed Sof: O1A(0.5) C76A(0.5) H76A(0.5) H76B(0.5) C75A(0.5) H75A(0.5)
 H75B(0.5) H74A(0.5) H74B(0.5) H74C(0.5) H74D(0.5) C73A(0.5) H73A(0.5)
 H73B(0.5) O2A(0.5) O3A(0.5) C81A(0.5) H81A(0.5) H81B(0.5) C82A(0.5) H82A(0.5)
 H82B(0.5) C83A(0.5) H83A(0.5) H83B(0.5) C84A(0.5) H84A(0.5) H84B(0.5) O4A(0.5)
 C6GA(0.5) H6GA(0.5) H6GB(0.5) C77A(0.5) H77A(0.5) H77B(0.5) C78A(0.5)
 H78A(0.5) H78B(0.5) C79A(0.5) H79A(0.5) H79B(0.5) C80A(0.5) H80A(0.5)
 H80B(0.5) C85A(0.5) H85A(0.5) H85B(0.5) C87A(0.5) H87A(0.5) H87B(0.5)
 C88A(0.5) H88A(0.5) H88B(0.5) O1B(0.5) O2B(0.5) O3B(0.5) O4B(0.5) C73B(0.5)
 H73C(0.5) H73D(0.5) C75B(0.5) H75C(0.5) H75D(0.5) C76B(0.5) H76C(0.5)
 H76D(0.5) C77B(0.5) H77C(0.5) H77D(0.5) C78B(0.5) H78C(0.5) H78D(0.5)
 C79B(0.5) H79C(0.5) H79D(0.5) C80B(0.5) H80C(0.5) H80D(0.5) C81B(0.5)
 H81C(0.5) H81D(0.5) C82B(0.5) H82C(0.5) H82D(0.5) C83B(0.5) H83C(0.5)
 H83D(0.5) C84B(0.5) H84C(0.5) H84D(0.5) C85B(0.5) H85C(0.5) H85D(0.5)
 C86B(0.5) H86A(0.5) H86B(0.5) C87B(0.5) H87C(0.5) H87D(0.5) C88B(0.5)
 H88C(0.5) H88D(0.5)
7.a Secondary CH2 refined with riding coordinates:
 C76A(H76A,H76B), C75A(H75A,H75B), C74A(H74A,H74B), C74A(H74C,H74D), C73A(H73A,
 H73B), C81A(H81A,H81B), C82A(H82A,H82B), C83A(H83A,H83B), C84A(H84A,H84B),
 C6GA(H6GA,H6GB), C77A(H77A,H77B), C78A(H78A,H78B), C79A(H79A,H79B), C80A(H80A,
 H80B), C85A(H85A,H85B), C87A(H87A,H87B), C88A(H88A,H88B), C73B(H73C,H73D),
 C75B(H75C,H75D), C76B(H76C,H76D), C77B(H77C,H77D), C78B(H78C,H78D), C79B(H79C,
 H79D), C80B(H80C,H80D), C81B(H81C,H81D), C82B(H82C,H82D), C83B(H83C,H83D),
 C84B(H84C,H84D), C85B(H85C,H85D), C86B(H86A,H86B), C87B(H87C,H87D), C88B(H88C,
 H88D), C93(H93A,H93B), C94(H94A,H94B), C95(H95A,H95B), C96(H96A,H96B),
 C89(H89A,H89B), C90(H90A,H90B), C91(H91A,H91B), C92(H92A,H92B), C97(H97A,H97B),
  C98(H98A,H98B), C99(H99A,H99B), C100(H10A,H10B)
7.b Aromatic/amide H refined with riding coordinates:
 C2(H2), C3(H3), C4(H4), C5(H5), C6(H6), C8(H8), C9(H9), C10(H10), C11(H11),
 C12(H12), C14(H14), C15(H15), C16(H16), C17(H17), C18(H18), C38(H38), C39(H39),
  C40(H40), C41(H41), C42(H42), C44(H44), C45(H45), C46(H46), C47(H47),
 C48(H48), C54(H54), C53(H53), C52(H52), C51(H51), C50(H50), C24(H24), C23(H23),
  C22(H22), C21(H21), C20(H20), C30(H30), C29(H29), C28(H28), C27(H27),
 C26(H26), C36(H36), C35(H35), C34(H34), C33(H33), C32(H32), C56(H56), C57(H57),
  C58(H58), C59(H59), C60(H60), C62(H62), C63(H63), C64(H64), C65(H65),
 C66(H66), C68(H68), C69(H69), C70(H70), C71(H71), C72(H72)
;
_olex2_submission_special_instructions 'No special instructions were received'

loop_
_space_group_symop_operation_xyz
'x, y, z'
'-x, y+1/2, -z+1/2'
'-x, -y, -z'
'x, -y-1/2, z-1/2'

loop_
_atom_site_label
_atom_site_type_symbol
_atom_site_fract_x
_atom_site_fract_y
_atom_site_fract_z
_atom_site_U_iso_or_equiv
_atom_site_adp_type
_atom_site_occupancy
_atom_site_site_symmetry_order
_atom_site_calc_flag
_atom_site_refinement_flags_posn
_atom_site_refinement_flags_adp
_atom_site_refinement_flags_occupancy
_atom_site_disorder_assembly
_atom_site_disorder_group
Y1 Y 0.68349(3) 0.50206(2) 0.74968(2) 0.04032(12) Uani 1 1 d . . . . .
P1 P 0.62828(9) 0.59471(5) 0.81318(5) 0.0458(3) Uani 1 1 d . . . . .
P2 P 0.62639(9) 0.45137(6) 0.83885(5) 0.0464(3) Uani 1 1 d . . . . .
P3 P 0.67965(9) 0.42058(5) 0.66415(5) 0.0459(3) Uani 1 1 d . . . . .
P4 P 0.80281(9) 0.54802(6) 0.68752(5) 0.0472(3) Uani 1 1 d . . . . .
N1 N 0.5951(3) 0.57881(16) 0.74925(14) 0.0439(9) Uani 1 1 d . . . . .
N3 N 0.5920(3) 0.45113(16) 0.68214(15) 0.0462(9) Uani 1 1 d . . . . .
N2 N 0.7196(3) 0.43864(17) 0.81630(14) 0.0466(9) Uani 1 1 d . . . . .
N4 N 0.8295(3) 0.53554(16) 0.75228(15) 0.0459(9) Uani 1 1 d . . . . .
C1 C 0.5329(3) 0.6081(2) 0.70898(18) 0.0441(11) Uani 1 1 d . . . . .
C2 C 0.5193(4) 0.5882(2) 0.6576(2) 0.0597(14) Uani 1 1 d . . . . .
H2 H 0.5512 0.5565 0.6514 0.072 Uiso 1 1 calc R . . . .
C3 C 0.4601(5) 0.6140(3) 0.6157(2) 0.0737(17) Uani 1 1 d . . . . .
H3 H 0.4524 0.6002 0.5809 0.088 Uiso 1 1 calc R . . . .
C4 C 0.4120(4) 0.6598(3) 0.6243(2) 0.0744(18) Uani 1 1 d . . . . .
H4 H 0.3707 0.6773 0.5956 0.089 Uiso 1 1 calc R . . . .
C5 C 0.4245(4) 0.6796(3) 0.6742(2) 0.0668(15) Uani 1 1 d . . . . .
H5 H 0.3921 0.7113 0.6801 0.080 Uiso 1 1 calc R . . . .
C6 C 0.4842(4) 0.6540(2) 0.7167(2) 0.0551(13) Uani 1 1 d . . . . .
H6 H 0.4916 0.6681 0.7513 0.066 Uiso 1 1 calc R . . . .
C7 C 0.6615(4) 0.6673(2) 0.81947(19) 0.0540(13) Uani 1 1 d . . . . .
C8 C 0.6174(5) 0.7084(3) 0.8402(2) 0.0728(17) Uani 1 1 d . . . . .
H8 H 0.5633 0.7003 0.8519 0.087 Uiso 1 1 calc R . . . .
C9 C 0.6515(7) 0.7611(3) 0.8440(3) 0.096(2) Uani 1 1 d . . . . .
H9 H 0.6210 0.7886 0.8589 0.115 Uiso 1 1 calc R . . . .
C10 C 0.7279(7) 0.7741(4) 0.8268(3) 0.108(3) Uani 1 1 d . . . . .
H10 H 0.7511 0.8102 0.8297 0.129 Uiso 1 1 calc R . . . .
C11 C 0.7705(6) 0.7340(4) 0.8051(3) 0.104(3) Uani 1 1 d . . . . .
H11 H 0.8224 0.7428 0.7917 0.125 Uiso 1 1 calc R . . . .
C12 C 0.7396(5) 0.6808(3) 0.8023(3) 0.0793(18) Uani 1 1 d . . . . .
H12 H 0.7721 0.6535 0.7885 0.095 Uiso 1 1 calc R . . . .
C13 C 0.5261(3) 0.5934(2) 0.84116(19) 0.0485(12) Uani 1 1 d . . . . .
C14 C 0.5332(4) 0.6086(2) 0.8930(2) 0.0627(15) Uani 1 1 d . . . . .
H14 H 0.5901 0.6226 0.9134 0.075 Uiso 1 1 calc R . . . .
C15 C 0.4587(5) 0.6036(3) 0.9152(2) 0.0764(18) Uani 1 1 d . . . . .
H15 H 0.4643 0.6148 0.9506 0.092 Uiso 1 1 calc R . . . .
C16 C 0.3771(5) 0.5828(3) 0.8868(3) 0.0784(19) Uani 1 1 d . . . . .
H16 H 0.3261 0.5793 0.9025 0.094 Uiso 1 1 calc R . . . .
C17 C 0.3683(4) 0.5665(3) 0.8348(3) 0.0691(16) Uani 1 1 d . . . . .
H17 H 0.3117 0.5517 0.8149 0.083 Uiso 1 1 calc R . . . .
C18 C 0.4429(4) 0.5722(2) 0.8125(2) 0.0563(13) Uani 1 1 d . . . . .
H18 H 0.4370 0.5613 0.7770 0.068 Uiso 1 1 calc R . . . .
C37 C 0.4968(3) 0.4415(2) 0.66279(19) 0.0488(12) Uani 1 1 d . . . . .
C38 C 0.4371(4) 0.4611(2) 0.6927(2) 0.0638(15) Uani 1 1 d . . . . .
H38 H 0.4621 0.4797 0.7248 0.077 Uiso 1 1 calc R . . . .
C39 C 0.3430(4) 0.4538(3) 0.6762(3) 0.0771(18) Uani 1 1 d . . . . .
H39 H 0.3041 0.4673 0.6972 0.093 Uiso 1 1 calc R . . . .
C40 C 0.3046(4) 0.4274(3) 0.6299(3) 0.0774(18) Uani 1 1 d . . . . .
H40 H 0.2395 0.4226 0.6187 0.093 Uiso 1 1 calc R . . . .
C41 C 0.3610(4) 0.4081(3) 0.6001(3) 0.0715(16) Uani 1 1 d . . . . .
H41 H 0.3348 0.3898 0.5679 0.086 Uiso 1 1 calc R . . . .
C42 C 0.4568(4) 0.4149(2) 0.6163(2) 0.0578(13) Uani 1 1 d . . . . .
H42 H 0.4950 0.4011 0.5951 0.069 Uiso 1 1 calc R . . . .
C43 C 0.6751(3) 0.4358(2) 0.59463(18) 0.0480(12) Uani 1 1 d . . . . .
C44 C 0.6249(4) 0.4792(2) 0.5695(2) 0.0607(14) Uani 1 1 d . . . . .
H44 H 0.5866 0.4990 0.5871 0.073 Uiso 1 1 calc R . . . .
C45 C 0.6292(4) 0.4946(3) 0.5185(2) 0.0728(16) Uani 1 1 d . . . . .
H45 H 0.5942 0.5248 0.5018 0.087 Uiso 1 1 calc R . . . .
C46 C 0.6842(5) 0.4661(3) 0.4926(2) 0.0772(19) Uani 1 1 d . . . . .
H46 H 0.6869 0.4761 0.4580 0.093 Uiso 1 1 calc R . . . .
C47 C 0.7352(5) 0.4229(3) 0.5175(2) 0.0755(18) Uani 1 1 d . . . . .
H47 H 0.7734 0.4031 0.4999 0.091 Uiso 1 1 calc R . . . .
C48 C 0.7314(4) 0.4082(3) 0.5680(2) 0.0650(15) Uani 1 1 d . . . . .
H48 H 0.7680 0.3786 0.5849 0.078 Uiso 1 1 calc R . . . .
C49 C 0.6606(3) 0.3464(2) 0.6634(2) 0.0491(12) Uani 1 1 d . . . . .
C54 C 0.6246(4) 0.3140(2) 0.6197(2) 0.0637(15) Uani 1 1 d . . . . .
H54 H 0.6072 0.3301 0.5857 0.076 Uiso 1 1 calc R . . . .
C53 C 0.6139(5) 0.2588(3) 0.6248(3) 0.0748(17) Uani 1 1 d . . . . .
H53 H 0.5879 0.2377 0.5944 0.090 Uiso 1 1 calc R . . . .
C52 C 0.6403(5) 0.2340(3) 0.6731(3) 0.0740(17) Uani 1 1 d . . . . .
H52 H 0.6341 0.1959 0.6764 0.089 Uiso 1 1 calc R . . . .
C51 C 0.6754(5) 0.2653(3) 0.7164(3) 0.0742(17) Uani 1 1 d . . . . .
H51 H 0.6922 0.2487 0.7501 0.089 Uiso 1 1 calc R . . . .
C50 C 0.6873(4) 0.3204(2) 0.7123(2) 0.0627(14) Uani 1 1 d . . . . .
H50 H 0.7139 0.3409 0.7430 0.075 Uiso 1 1 calc R . . . .
C19 C 0.7839(3) 0.3963(2) 0.83120(18) 0.0487(12) Uani 1 1 d . . . . .
C24 C 0.8626(4) 0.3969(2) 0.8111(2) 0.0605(14) Uani 1 1 d . . . . .
H24 H 0.8719 0.4263 0.7894 0.073 Uiso 1 1 calc R . . . .
C23 C 0.9270(4) 0.3555(3) 0.8223(3) 0.0742(17) Uani 1 1 d . . . . .
H23 H 0.9803 0.3567 0.8085 0.089 Uiso 1 1 calc R . . . .
C22 C 0.9143(5) 0.3122(3) 0.8535(3) 0.084(2) Uani 1 1 d . . . . .
H22 H 0.9582 0.2836 0.8607 0.101 Uiso 1 1 calc R . . . .
C21 C 0.8378(5) 0.3110(3) 0.8738(2) 0.0724(17) Uani 1 1 d . . . . .
H21 H 0.8289 0.2815 0.8955 0.087 Uiso 1 1 calc R . . . .
C20 C 0.7735(4) 0.3527(2) 0.8629(2) 0.0569(13) Uani 1 1 d . . . . .
H20 H 0.7211 0.3514 0.8775 0.068 Uiso 1 1 calc R . . . .
C25 C 0.5596(3) 0.3888(2) 0.8380(2) 0.0547(13) Uani 1 1 d . . . . .
C30 C 0.5323(4) 0.3620(3) 0.7900(3) 0.0731(17) Uani 1 1 d . . . . .
H30 H 0.5485 0.3765 0.7598 0.088 Uiso 1 1 calc R . . . .
C29 C 0.4817(5) 0.3144(3) 0.7858(4) 0.102(3) Uani 1 1 d . . . . .
H29 H 0.4637 0.2967 0.7526 0.122 Uiso 1 1 calc R . . . .
C28 C 0.4570(5) 0.2922(3) 0.8283(5) 0.114(3) Uani 1 1 d . . . . .
H28 H 0.4234 0.2592 0.8251 0.136 Uiso 1 1 calc R . . . .
C27 C 0.4817(5) 0.3186(3) 0.8752(4) 0.105(3) Uani 1 1 d . . . . .
H27 H 0.4635 0.3042 0.9048 0.126 Uiso 1 1 calc R . . . .
C26 C 0.5325(4) 0.3657(3) 0.8808(3) 0.0761(18) Uani 1 1 d . . . . .
H26 H 0.5496 0.3829 0.9143 0.091 Uiso 1 1 calc R . . . .
C31 C 0.6657(4) 0.4676(2) 0.90943(19) 0.0515(12) Uani 1 1 d . . . . .
C36 C 0.7591(4) 0.4679(2) 0.9348(2) 0.0573(13) Uani 1 1 d . . . . .
H36 H 0.8036 0.4571 0.9163 0.069 Uiso 1 1 calc R . . . .
C35 C 0.7878(5) 0.4838(3) 0.9873(2) 0.0727(17) Uani 1 1 d . . . . .
H35 H 0.8518 0.4834 1.0044 0.087 Uiso 1 1 calc R . . . .
C34 C 0.7246(6) 0.5001(3) 1.0148(2) 0.0804(18) Uani 1 1 d . . . . .
H34 H 0.7444 0.5110 1.0506 0.097 Uiso 1 1 calc R . . . .
C33 C 0.6317(5) 0.5002(3) 0.9894(2) 0.0833(19) Uani 1 1 d . . . . .
H33 H 0.5875 0.5114 1.0080 0.100 Uiso 1 1 calc R . . . .
C32 C 0.6022(4) 0.4845(2) 0.9375(2) 0.0649(16) Uani 1 1 d . . . . .
H32 H 0.5381 0.4852 0.9207 0.078 Uiso 1 1 calc R . . . .
C55 C 0.9133(3) 0.5447(2) 0.79017(19) 0.0481(11) Uani 1 1 d . . . . .
C56 C 0.9948(4) 0.5625(2) 0.7791(2) 0.0605(14) Uani 1 1 d . . . . .
H56 H 0.9960 0.5712 0.7439 0.073 Uiso 1 1 calc R . . . .
C57 C 1.0750(4) 0.5675(3) 0.8196(3) 0.0704(16) Uani 1 1 d . . . . .
H57 H 1.1303 0.5793 0.8111 0.084 Uiso 1 1 calc R . . . .
C58 C 1.0767(4) 0.5562(3) 0.8706(2) 0.0697(16) Uani 1 1 d . . . . .
H58 H 1.1321 0.5599 0.8975 0.084 Uiso 1 1 calc R . . . .
C59 C 0.9957(4) 0.5391(3) 0.8822(2) 0.0755(18) Uani 1 1 d . . . . .
H59 H 0.9952 0.5310 0.9176 0.091 Uiso 1 1 calc R . . . .
C60 C 0.9150(4) 0.5338(3) 0.8429(2) 0.0633(15) Uani 1 1 d . . . . .
H60 H 0.8599 0.5225 0.8519 0.076 Uiso 1 1 calc R . . . .
C61 C 0.8274(4) 0.6192(2) 0.6755(2) 0.0537(13) Uani 1 1 d . . . . .
C62 C 0.9073(4) 0.6389(3) 0.6647(3) 0.0774(18) Uani 1 1 d . . . . .
H62 H 0.9550 0.6143 0.6621 0.093 Uiso 1 1 calc R . . . .
C63 C 0.9198(5) 0.6935(3) 0.6577(4) 0.107(3) Uani 1 1 d . . . . .
H63 H 0.9752 0.7057 0.6496 0.129 Uiso 1 1 calc R . . . .
C64 C 0.8542(6) 0.7302(3) 0.6621(4) 0.114(3) Uani 1 1 d . . . . .
H64 H 0.8643 0.7679 0.6586 0.136 Uiso 1 1 calc R . . . .
C65 C 0.7737(6) 0.7117(3) 0.6716(4) 0.124(4) Uani 1 1 d . . . . .
H65 H 0.7263 0.7367 0.6738 0.149 Uiso 1 1 calc R . . . .
C66 C 0.7603(5) 0.6567(3) 0.6782(3) 0.085(2) Uani 1 1 d . . . . .
H66 H 0.7036 0.6446 0.6847 0.102 Uiso 1 1 calc R . . . .
C67 C 0.8830(4) 0.5120(2) 0.6565(2) 0.0559(14) Uani 1 1 d . . . . .
C68 C 0.9413(4) 0.4722(3) 0.6825(3) 0.0706(16) Uani 1 1 d . . . . .
H68 H 0.9425 0.4642 0.7182 0.085 Uiso 1 1 calc R . . . .
C69 C 0.9990(6) 0.4434(3) 0.6573(4) 0.102(3) Uani 1 1 d . . . . .
H69 H 1.0389 0.4159 0.6755 0.123 Uiso 1 1 calc R . . . .
C70 C 0.9972(7) 0.4555(4) 0.6056(4) 0.112(3) Uani 1 1 d . . . . .
H70 H 1.0389 0.4376 0.5889 0.134 Uiso 1 1 calc R . . . .
C71 C 0.9374(6) 0.4921(4) 0.5785(3) 0.099(3) Uani 1 1 d . . . . .
H71 H 0.9336 0.4979 0.5422 0.119 Uiso 1 1 calc R . . . .
C72 C 0.8808(5) 0.5216(3) 0.6037(2) 0.0753(18) Uani 1 1 d . . . . .
H72 H 0.8404 0.5485 0.5847 0.090 Uiso 1 1 calc R . . . .
O1A O 0.006(2) 0.7546(14) 0.3728(14) 0.077(6) Uani 0.5 1 d D . P A 1
C76A C 0.022(3) 0.7974(16) 0.3365(18) 0.111(7) Uani 0.5 1 d D U P A 1
H76A H -0.0367 0.8157 0.3187 0.134 Uiso 0.5 1 calc R . P A 1
H76B H 0.0667 0.8249 0.3549 0.134 Uiso 0.5 1 calc R . P A 1
C75A C 0.058(3) 0.7662(18) 0.3003(16) 0.163(9) Uani 0.5 1 d D U P A 1
H75A H 0.0152 0.7696 0.2651 0.196 Uiso 0.5 1 calc R . P A 1
H75B H 0.1175 0.7831 0.2980 0.196 Uiso 0.5 1 calc R . P A 1
C74A C 0.0740(12) 0.7130(7) 0.3102(6) 0.193(6) Uani 1 1 d D U . . .
H74A H 0.1406 0.7055 0.3250 0.231 Uiso 0.5 1 calc R . P A 1
H74B H 0.0513 0.6908 0.2781 0.231 Uiso 0.5 1 calc R . P A 1
H74C H 0.0276 0.6969 0.2805 0.231 Uiso 0.5 1 calc R . P A 2
H74D H 0.1336 0.6944 0.3122 0.231 Uiso 0.5 1 calc R . P A 2
C73A C 0.0228(17) 0.7038(12) 0.3472(12) 0.094(7) Uani 0.5 1 d D U P A 1
H73A H 0.0566 0.6781 0.3743 0.112 Uiso 0.5 1 calc R . P A 1
H73B H -0.0371 0.6870 0.3297 0.112 Uiso 0.5 1 calc R . P A 1
Li20 Li 0.0249(8) 0.7658(5) 0.4464(4) 0.079(3) Uani 1 1 d . . . . .
O2A O -0.0174(17) 0.6961(15) 0.4739(11) 0.091(8) Uani 0.5 1 d . . P A 1
O3A O -0.0320(19) 0.8338(13) 0.4603(14) 0.092(7) Uani 0.5 1 d D . P A 1
C81A C -0.129(3) 0.8398(15) 0.4295(19) 0.114(14) Uani 0.5 1 d D U P A 1
H81A H -0.1333 0.8634 0.3983 0.136 Uiso 0.5 1 calc R . P A 1
H81B H -0.1577 0.8043 0.4181 0.136 Uiso 0.5 1 calc R . P A 1
C82A C -0.169(3) 0.865(2) 0.468(2) 0.24(3) Uani 0.5 1 d D U P A 1
H82A H -0.2123 0.8932 0.4501 0.283 Uiso 0.5 1 calc R . P A 1
H82B H -0.2052 0.8372 0.4813 0.283 Uiso 0.5 1 calc R . P A 1
C83A C -0.111(3) 0.8880(15) 0.5099(15) 0.23(2) Uani 0.5 1 d D U P A 1
H83A H -0.1250 0.8766 0.5433 0.276 Uiso 0.5 1 calc R . P A 1
H83B H -0.1131 0.9281 0.5074 0.276 Uiso 0.5 1 calc R . P A 1
C84A C -0.026(2) 0.8687(10) 0.5063(10) 0.143(10) Uani 0.5 1 d D U P A 1
H84A H 0.0024 0.8479 0.5386 0.172 Uiso 0.5 1 calc R . P A 1
H84B H 0.0154 0.8997 0.5043 0.172 Uiso 0.5 1 calc R . P A 1
O4A O 0.1453(19) 0.7779(8) 0.4860(10) 0.064(5) Uani 0.5 1 d . . P A 1
C6GA C 0.285(4) 0.825(2) 0.4829(19) 0.16(2) Uani 0.5 1 d . . P A 1
H6GA H 0.2884 0.8243 0.4455 0.193 Uiso 0.5 1 calc R . P A 1
H6GB H 0.3276 0.8531 0.5019 0.193 Uiso 0.5 1 calc R . P A 1
C77A C -0.001(3) 0.6944(14) 0.5269(11) 0.21(2) Uani 0.5 1 d . . P A 1
H77A H -0.0234 0.7279 0.5407 0.250 Uiso 0.5 1 calc R . P A 1
H77B H 0.0654 0.6898 0.5433 0.250 Uiso 0.5 1 calc R . P A 1
C78A C -0.050(3) 0.6502(16) 0.5366(10) 0.21(2) Uani 0.5 1 d . . P A 1
H78A H -0.0106 0.6175 0.5429 0.249 Uiso 0.5 1 calc R . P A 1
H78B H -0.0752 0.6566 0.5679 0.249 Uiso 0.5 1 calc R . P A 1
C79A C -0.120(2) 0.6436(17) 0.493(2) 0.114(14) Uani 0.5 1 d . . P A 1
H79A H -0.1779 0.6564 0.5012 0.137 Uiso 0.5 1 calc R . P A 1
H79B H -0.1268 0.6044 0.4852 0.137 Uiso 0.5 1 calc R . P A 1
C80A C -0.106(3) 0.6715(15) 0.4487(14) 0.088(9) Uani 0.5 1 d . . P A 1
H80A H -0.1549 0.6989 0.4355 0.105 Uiso 0.5 1 calc R . P A 1
H80B H -0.1017 0.6465 0.4198 0.105 Uiso 0.5 1 calc R . P A 1
C85A C 0.181(2) 0.8351(10) 0.4877(6) 0.063(5) Uani 0.5 1 d . . P A 1
H85A H 0.1797 0.8533 0.5213 0.076 Uiso 0.5 1 calc R . P A 1
H85B H 0.1452 0.8570 0.4579 0.076 Uiso 0.5 1 calc R . P A 1
C87A C 0.309(3) 0.7681(18) 0.5090(16) 0.15(2) Uani 0.5 1 d . . P A 1
H87A H 0.3570 0.7497 0.4952 0.181 Uiso 0.5 1 calc R . P A 1
H87B H 0.3306 0.7715 0.5478 0.181 Uiso 0.5 1 calc R . P A 1
C88A C 0.2374(18) 0.7441(10) 0.4971(13) 0.067(5) Uani 0.5 1 d . . P A 1
H88A H 0.2360 0.7180 0.5258 0.080 Uiso 0.5 1 calc R . P A 1
H88B H 0.2372 0.7225 0.4652 0.080 Uiso 0.5 1 calc R . P A 1
O1B O 0.034(2) 0.7535(15) 0.3736(12) 0.098(9) Uani 0.5 1 d . . P A 2
O2B O -0.020(2) 0.7055(15) 0.4700(11) 0.110(10) Uani 0.5 1 d . . P A 2
O3B O -0.0576(17) 0.8188(12) 0.4633(12) 0.086(7) Uani 0.5 1 d . . P A 2
O4B O 0.156(2) 0.7831(14) 0.4789(12) 0.105(9) Uani 0.5 1 d . . P A 2
C73B C 0.047(3) 0.7033(15) 0.3564(13) 0.174(18) Uani 0.5 1 d . . P A 2
H73C H -0.0105 0.6817 0.3496 0.208 Uiso 0.5 1 calc R . P A 2
H73D H 0.0961 0.6839 0.3823 0.208 Uiso 0.5 1 calc R . P A 2
C75B C 0.085(2) 0.774(2) 0.2987(18) 0.192(19) Uani 0.5 1 d . . P A 2
H75C H 0.1499 0.7839 0.3004 0.230 Uiso 0.5 1 calc R . P A 2
H75D H 0.0440 0.7855 0.2649 0.230 Uiso 0.5 1 calc R . P A 2
C76B C 0.056(4) 0.7909(17) 0.342(2) 0.19(3) Uani 0.5 1 d . . P A 2
H76C H 0.1047 0.8142 0.3629 0.225 Uiso 0.5 1 calc R . P A 2
H76D H 0.0007 0.8141 0.3286 0.225 Uiso 0.5 1 calc R . P A 2
C77B C 0.0308(15) 0.6639(10) 0.5119(10) 0.105(8) Uani 0.5 1 d . U P A 2
H77C H 0.0850 0.6495 0.5006 0.126 Uiso 0.5 1 calc R . P A 2
H77D H 0.0542 0.6831 0.5458 0.126 Uiso 0.5 1 calc R . P A 2
C78B C -0.026(2) 0.6187(10) 0.5204(10) 0.098(6) Uani 0.5 1 d . U P A 2
H78C H -0.0033 0.5848 0.5076 0.118 Uiso 0.5 1 calc R . P A 2
H78D H -0.0217 0.6146 0.5586 0.118 Uiso 0.5 1 calc R . P A 2
C79B C -0.117(3) 0.6274(19) 0.4939(16) 0.107(10) Uani 0.5 1 d . U P A 2
H79C H -0.1567 0.6321 0.5189 0.129 Uiso 0.5 1 calc R . P A 2
H79D H -0.1410 0.5969 0.4699 0.129 Uiso 0.5 1 calc R . P A 2
C80B C -0.112(4) 0.6835(19) 0.4608(18) 0.142(15) Uani 0.5 1 d . U P A 2
H80C H -0.1350 0.6760 0.4227 0.171 Uiso 0.5 1 calc R . P A 2
H80D H -0.1530 0.7109 0.4708 0.171 Uiso 0.5 1 calc R . P A 2
C81B C -0.134(3) 0.8456(19) 0.4312(17) 0.132(15) Uani 0.5 1 d . U P A 2
H81C H -0.1739 0.8184 0.4090 0.159 Uiso 0.5 1 calc R . P A 2
H81D H -0.1109 0.8704 0.4073 0.159 Uiso 0.5 1 calc R . P A 2
C82B C -0.188(2) 0.8764(18) 0.4591(17) 0.144(10) Uani 0.5 1 d . U P A 2
H82C H -0.2520 0.8624 0.4538 0.173 Uiso 0.5 1 calc R . P A 2
H82D H -0.1890 0.9157 0.4511 0.173 Uiso 0.5 1 calc R . P A 2
C83B C -0.120(2) 0.8609(14) 0.5193(11) 0.148(10) Uani 0.5 1 d . U P A 2
H83C H -0.0990 0.8949 0.5387 0.178 Uiso 0.5 1 calc R . P A 2
H83D H -0.1565 0.8402 0.5395 0.178 Uiso 0.5 1 calc R . P A 2
C84B C -0.0510(17) 0.8337(12) 0.5163(8) 0.152(11) Uani 0.5 1 d . U P A 2
H84C H -0.0472 0.8007 0.5383 0.183 Uiso 0.5 1 calc R . P A 2
H84D H 0.0058 0.8553 0.5297 0.183 Uiso 0.5 1 calc R . P A 2
C85B C 0.196(3) 0.8336(17) 0.4770(18) 0.19(2) Uani 0.5 1 d . . P A 2
H85C H 0.1739 0.8482 0.4408 0.231 Uiso 0.5 1 calc R . P A 2
H85D H 0.1735 0.8584 0.5010 0.231 Uiso 0.5 1 calc R . P A 2
C86B C 0.283(3) 0.8341(16) 0.4892(14) 0.097(12) Uani 0.5 1 d . . P A 2
H86A H 0.3069 0.8638 0.5143 0.117 Uiso 0.5 1 calc R . P A 2
H86B H 0.3075 0.8389 0.4575 0.117 Uiso 0.5 1 calc R . P A 2
C87B C 0.3096(18) 0.7821(12) 0.5132(15) 0.085(9) Uani 0.5 1 d . . P A 2
H87C H 0.3203 0.7839 0.5521 0.102 Uiso 0.5 1 calc R . P A 2
H87D H 0.3658 0.7679 0.5040 0.102 Uiso 0.5 1 calc R . P A 2
C88B C 0.211(2) 0.7420(17) 0.4847(16) 0.119(13) Uani 0.5 1 d . . P A 2
H88C H 0.2140 0.7252 0.4508 0.142 Uiso 0.5 1 calc R . P A 2
H88D H 0.1972 0.7142 0.5090 0.142 Uiso 0.5 1 calc R . P A 2
O6 O 0.1873(9) 0.5774(6) 0.6299(6) 0.262(5) Uiso 1 1 d . . . . .
C93 C 0.1558(9) 0.6319(5) 0.6209(5) 0.163(4) Uiso 1 1 d D . . . .
H93A H 0.1861 0.6488 0.5951 0.195 Uiso 1 1 calc R . . . .
H93B H 0.0883 0.6315 0.6049 0.195 Uiso 1 1 calc R . . . .
C94 C 0.1718(9) 0.6614(5) 0.6628(5) 0.168(5) Uiso 1 1 d D . . . .
H94A H 0.1149 0.6815 0.6642 0.201 Uiso 1 1 calc R . . . .
H94B H 0.2203 0.6883 0.6614 0.201 Uiso 1 1 calc R . . . .
C95 C 0.2008(9) 0.6293(5) 0.7093(5) 0.160(4) Uiso 1 1 d . . . . .
H95A H 0.1614 0.6360 0.7341 0.192 Uiso 1 1 calc R . . . .
H95B H 0.2660 0.6370 0.7274 0.192 Uiso 1 1 calc R . . . .
C96 C 0.1897(10) 0.5726(6) 0.6886(6) 0.183(5) Uiso 1 1 d . . . . .
H96A H 0.1315 0.5565 0.6935 0.220 Uiso 1 1 calc R . . . .
H96B H 0.2421 0.5497 0.7070 0.220 Uiso 1 1 calc R . . . .
O5 O 0.3193(15) 0.2261(10) 0.9915(8) 0.390(10) Uiso 1 1 d . . . . .
C89 C 0.3779(14) 0.2779(9) 0.9987(8) 0.257(8) Uiso 1 1 d . . . . .
H89A H 0.3567 0.3040 0.9695 0.308 Uiso 1 1 calc R . . . .
H89B H 0.3811 0.2958 1.0329 0.308 Uiso 1 1 calc R . . . .
C90 C 0.4604(9) 0.2526(5) 0.9968(5) 0.151(4) Uiso 1 1 d . . . . .
H90A H 0.5033 0.2544 1.0322 0.181 Uiso 1 1 calc R . . . .
H90B H 0.4890 0.2728 0.9721 0.181 Uiso 1 1 calc R . . . .
C91 C 0.4492(12) 0.1971(7) 0.9806(7) 0.220(7) Uiso 1 1 d . . . . .
H91A H 0.4807 0.1920 0.9517 0.264 Uiso 1 1 calc R . . . .
H91B H 0.4824 0.1744 1.0105 0.264 Uiso 1 1 calc R . . . .
C92 C 0.3595(18) 0.1767(11) 0.9634(10) 0.335(13) Uiso 1 1 d . . . . .
H92A H 0.3511 0.1407 0.9785 0.403 Uiso 1 1 calc R . . . .
H92B H 0.3364 0.1764 0.9246 0.403 Uiso 1 1 calc R . . . .
O7 O 1.238(2) 0.4139(10) 0.8553(11) 0.439(13) Uiso 1 1 d . . . . .
C97 C 1.159(2) 0.4284(11) 0.8203(11) 0.346(14) Uiso 1 1 d . . . . .
H97A H 1.1677 0.4624 0.8018 0.415 Uiso 1 1 calc R . . . .
H97B H 1.1080 0.4334 0.8379 0.415 Uiso 1 1 calc R . . . .
C98 C 1.1407(9) 0.3800(6) 0.7821(5) 0.168(5) Uiso 1 1 d D . . . .
H98A H 1.1181 0.3479 0.7980 0.202 Uiso 1 1 calc R . . . .
H98B H 1.0962 0.3893 0.7485 0.202 Uiso 1 1 calc R . . . .
C99 C 1.2249(11) 0.3725(7) 0.7758(6) 0.207(6) Uiso 1 1 d D . . . .
H99A H 1.2254 0.3771 0.7382 0.248 Uiso 1 1 calc R . . . .
H99B H 1.2468 0.3354 0.7870 0.248 Uiso 1 1 calc R . . . .
C100 C 1.2877(14) 0.4152(8) 0.8100(8) 0.250(8) Uiso 1 1 d . . . . .
H10A H 1.2838 0.4512 0.7926 0.300 Uiso 1 1 calc R . . . .
H10B H 1.3530 0.4034 0.8212 0.300 Uiso 1 1 calc R . . . .

loop_
_atom_site_aniso_label
_atom_site_aniso_U_11
_atom_site_aniso_U_22
_atom_site_aniso_U_33
_atom_site_aniso_U_23
_atom_site_aniso_U_13
_atom_site_aniso_U_12
Y1 0.0413(2) 0.0404(2) 0.0394(2) 0.0010(2) 0.01006(15) 0.0013(2)
P1 0.0451(7) 0.0474(8) 0.0442(6) -0.0004(5) 0.0095(5) 0.0026(6)
P2 0.0466(7) 0.0493(8) 0.0432(6) 0.0070(6) 0.0107(5) 0.0042(6)
P3 0.0507(7) 0.0441(7) 0.0423(6) -0.0029(5) 0.0099(5) -0.0018(6)
P4 0.0471(7) 0.0487(8) 0.0477(7) 0.0009(6) 0.0155(5) -0.0058(6)
N1 0.046(2) 0.042(2) 0.044(2) 0.0002(17) 0.0108(17) 0.0029(18)
N3 0.045(2) 0.047(2) 0.045(2) -0.0031(18) 0.0085(17) 0.0017(19)
N2 0.051(2) 0.049(2) 0.040(2) 0.0037(17) 0.0087(17) 0.0022(19)
N4 0.045(2) 0.045(2) 0.047(2) 0.0002(18) 0.0120(18) -0.0006(18)
C1 0.043(3) 0.045(3) 0.042(2) 0.001(2) 0.007(2) -0.005(2)
C2 0.075(4) 0.049(3) 0.054(3) 0.001(2) 0.013(3) 0.005(3)
C3 0.087(4) 0.072(4) 0.051(3) 0.002(3) -0.004(3) -0.003(4)
C4 0.074(4) 0.071(4) 0.064(4) 0.017(3) -0.009(3) 0.008(3)
C5 0.066(4) 0.060(4) 0.070(4) 0.005(3) 0.008(3) 0.011(3)
C6 0.055(3) 0.049(3) 0.060(3) -0.001(2) 0.013(2) 0.008(2)
C7 0.052(3) 0.056(3) 0.047(3) -0.003(2) 0.000(2) -0.006(3)
C8 0.092(5) 0.056(4) 0.069(4) -0.010(3) 0.015(3) -0.002(3)
C9 0.146(7) 0.052(4) 0.074(5) -0.012(3) 0.001(5) -0.002(5)
C10 0.136(8) 0.079(6) 0.088(5) 0.008(4) -0.012(5) -0.050(6)
C11 0.096(6) 0.097(7) 0.114(6) 0.005(5) 0.017(5) -0.040(5)
C12 0.071(4) 0.073(5) 0.092(5) 0.002(4) 0.017(4) -0.015(3)
C13 0.054(3) 0.044(3) 0.051(3) 0.002(2) 0.018(2) 0.003(2)
C14 0.075(4) 0.069(4) 0.048(3) 0.000(3) 0.022(3) 0.013(3)
C15 0.087(5) 0.090(5) 0.060(4) 0.000(3) 0.034(3) 0.017(4)
C16 0.085(5) 0.068(4) 0.101(5) 0.014(4) 0.057(4) 0.015(4)
C17 0.055(3) 0.066(4) 0.091(4) 0.007(3) 0.029(3) -0.007(3)
C18 0.061(3) 0.050(3) 0.062(3) -0.001(2) 0.023(3) -0.002(3)
C37 0.055(3) 0.040(3) 0.050(3) 0.004(2) 0.011(2) 0.002(2)
C38 0.059(3) 0.064(4) 0.067(3) -0.002(3) 0.011(3) 0.004(3)
C39 0.060(4) 0.082(5) 0.096(5) -0.004(4) 0.030(4) 0.011(3)
C40 0.046(3) 0.080(5) 0.103(5) 0.012(4) 0.011(3) -0.004(3)
C41 0.062(4) 0.070(4) 0.074(4) -0.005(3) 0.002(3) -0.007(3)
C42 0.052(3) 0.065(4) 0.054(3) -0.006(3) 0.008(2) -0.007(3)
C43 0.053(3) 0.044(3) 0.045(3) -0.004(2) 0.009(2) -0.006(2)
C44 0.070(4) 0.066(4) 0.046(3) -0.002(3) 0.014(3) 0.000(3)
C45 0.080(4) 0.077(4) 0.058(3) 0.009(3) 0.011(3) -0.003(4)
C46 0.095(5) 0.091(5) 0.051(3) -0.004(3) 0.027(3) -0.019(4)
C47 0.097(5) 0.075(4) 0.066(4) -0.009(3) 0.042(4) -0.005(4)
C48 0.074(4) 0.064(4) 0.063(3) -0.003(3) 0.028(3) 0.002(3)
C49 0.046(3) 0.047(3) 0.057(3) -0.004(2) 0.017(2) -0.004(2)
C54 0.083(4) 0.048(3) 0.060(3) -0.010(3) 0.017(3) -0.010(3)
C53 0.083(4) 0.058(4) 0.083(4) -0.019(3) 0.019(3) -0.015(3)
C52 0.089(5) 0.046(4) 0.092(5) -0.002(3) 0.032(4) -0.009(3)
C51 0.095(5) 0.058(4) 0.073(4) 0.010(3) 0.027(3) -0.005(3)
C50 0.080(4) 0.054(3) 0.054(3) 0.000(3) 0.016(3) -0.002(3)
C19 0.055(3) 0.046(3) 0.043(3) -0.003(2) 0.008(2) 0.010(2)
C24 0.056(3) 0.062(4) 0.064(3) -0.002(3) 0.014(3) 0.009(3)
C23 0.065(4) 0.081(5) 0.079(4) -0.009(4) 0.023(3) 0.020(3)
C22 0.093(5) 0.067(4) 0.086(5) -0.006(4) 0.012(4) 0.038(4)
C21 0.085(4) 0.056(4) 0.077(4) 0.012(3) 0.023(3) 0.022(3)
C20 0.062(3) 0.056(3) 0.053(3) 0.006(3) 0.015(3) 0.013(3)
C25 0.044(3) 0.058(3) 0.062(3) 0.007(3) 0.013(2) 0.005(2)
C30 0.064(4) 0.066(4) 0.088(4) -0.006(3) 0.017(3) -0.005(3)
C29 0.073(5) 0.075(5) 0.151(8) -0.030(5) 0.016(5) -0.014(4)
C28 0.069(5) 0.069(5) 0.211(11) 0.000(6) 0.050(6) -0.021(4)
C27 0.086(5) 0.073(5) 0.164(9) 0.026(6) 0.047(6) -0.009(4)
C26 0.070(4) 0.069(4) 0.094(5) 0.011(4) 0.030(4) -0.010(3)
C31 0.064(3) 0.048(3) 0.044(3) 0.010(2) 0.015(2) 0.004(2)
C36 0.062(3) 0.058(4) 0.051(3) 0.005(2) 0.012(3) 0.001(3)
C35 0.085(4) 0.070(4) 0.056(3) 0.003(3) 0.003(3) 0.000(3)
C34 0.122(6) 0.070(4) 0.048(3) 0.002(3) 0.018(3) 0.011(4)
C33 0.111(5) 0.088(5) 0.061(3) 0.012(4) 0.041(4) 0.023(5)
C32 0.072(4) 0.077(4) 0.048(3) 0.008(3) 0.021(3) 0.014(3)
C55 0.047(3) 0.045(3) 0.050(3) -0.008(2) 0.007(2) 0.002(2)
C56 0.048(3) 0.068(4) 0.065(3) -0.008(3) 0.013(3) -0.007(3)
C57 0.050(3) 0.078(4) 0.079(4) -0.012(3) 0.009(3) -0.008(3)
C58 0.063(4) 0.077(4) 0.060(4) -0.014(3) -0.002(3) -0.003(3)
C59 0.076(4) 0.093(5) 0.051(3) -0.003(3) 0.004(3) -0.009(4)
C60 0.059(3) 0.082(4) 0.048(3) -0.002(3) 0.013(3) -0.007(3)
C61 0.048(3) 0.054(3) 0.060(3) 0.007(2) 0.016(2) -0.001(2)
C62 0.066(4) 0.059(4) 0.115(5) 0.019(4) 0.037(4) 0.001(3)
C63 0.084(5) 0.067(5) 0.188(9) 0.029(5) 0.066(6) -0.009(4)
C64 0.112(6) 0.053(4) 0.193(9) 0.035(5) 0.070(6) 0.003(4)
C65 0.107(6) 0.062(5) 0.228(11) 0.028(6) 0.087(7) 0.019(4)
C66 0.082(5) 0.066(4) 0.121(6) 0.020(4) 0.051(4) -0.004(4)
C67 0.059(3) 0.052(4) 0.061(3) -0.009(2) 0.024(3) -0.011(2)
C68 0.076(4) 0.061(4) 0.080(4) -0.014(3) 0.029(3) -0.002(3)
C69 0.103(6) 0.077(5) 0.138(7) -0.024(5) 0.050(5) 0.004(4)
C70 0.121(7) 0.105(7) 0.131(8) -0.041(6) 0.075(6) -0.007(6)
C71 0.116(6) 0.115(7) 0.085(5) -0.028(5) 0.060(5) -0.020(6)
C72 0.087(4) 0.082(4) 0.066(4) -0.004(3) 0.035(3) -0.010(4)
O1A 0.073(8) 0.068(10) 0.101(13) -0.017(8) 0.042(7) -0.020(6)
C76A 0.127(15) 0.122(14) 0.102(17) 0.024(13) 0.060(12) -0.041(12)
C75A 0.19(2) 0.220(17) 0.121(17) 0.025(16) 0.112(16) -0.02(2)
C74A 0.236(13) 0.222(14) 0.165(11) -0.018(11) 0.135(10) 0.030(13)
C73A 0.068(9) 0.102(17) 0.110(16) -0.006(12) 0.019(9) -0.003(10)
Li20 0.079(7) 0.087(8) 0.069(6) -0.001(6) 0.015(5) -0.003(6)
O2A 0.069(11) 0.132(18) 0.082(12) 0.050(10) 0.034(10) 0.003(9)
O3A 0.083(16) 0.097(13) 0.087(10) -0.008(9) 0.005(10) -0.001(10)
C81A 0.13(3) 0.061(14) 0.14(3) 0.001(15) 0.01(2) 0.002(17)
C82A 0.18(2) 0.27(5) 0.22(5) -0.06(4) -0.01(3) 0.18(3)
C83A 0.34(4) 0.18(4) 0.13(3) -0.02(2) -0.01(2) 0.18(4)
C84A 0.20(2) 0.108(18) 0.093(16) -0.008(15) -0.013(15) -0.014(17)
O4A 0.080(12) 0.031(6) 0.081(8) -0.013(6) 0.020(7) -0.004(6)
C6GA 0.12(3) 0.20(4) 0.18(4) 0.07(3) 0.06(3) -0.07(3)
C77A 0.30(5) 0.22(4) 0.080(16) 0.03(2) -0.01(2) -0.19(4)
C78A 0.21(4) 0.30(5) 0.078(17) 0.04(2) -0.04(2) -0.17(4)
C79A 0.057(12) 0.10(3) 0.19(3) 0.024(18) 0.033(15) -0.027(12)
C80A 0.077(15) 0.081(13) 0.083(14) -0.002(10) -0.022(12) -0.007(10)
C85A 0.094(14) 0.052(12) 0.040(6) 0.001(6) 0.008(7) -0.019(10)
C87A 0.12(3) 0.20(4) 0.13(3) 0.05(3) 0.01(2) 0.08(3)
C88A 0.032(13) 0.056(9) 0.097(13) -0.007(8) -0.016(10) 0.008(8)
O1B 0.16(3) 0.080(12) 0.072(11) -0.002(9) 0.064(16) -0.020(16)
O2B 0.120(17) 0.106(14) 0.079(13) 0.019(11) -0.026(10) -0.042(11)
O3B 0.064(11) 0.12(2) 0.061(8) -0.021(11) -0.005(8) 0.018(11)
O4B 0.060(10) 0.123(18) 0.132(16) 0.047(11) 0.022(10) 0.003(10)
C73B 0.31(5) 0.13(3) 0.072(14) -0.014(14) 0.05(2) 0.10(3)
C75B 0.088(15) 0.35(5) 0.16(3) 0.14(3) 0.072(16) 0.04(2)
C76B 0.34(8) 0.12(3) 0.12(3) -0.03(2) 0.08(4) -0.12(4)
C77B 0.067(9) 0.129(19) 0.110(18) 0.055(14) 0.004(10) -0.017(11)
C78B 0.099(12) 0.114(15) 0.080(14) 0.007(10) 0.019(10) -0.035(12)
C79B 0.13(2) 0.11(2) 0.084(15) 0.020(12) 0.021(13) -0.019(14)
C80B 0.13(2) 0.16(3) 0.14(3) 0.04(2) 0.03(2) -0.02(2)
C81B 0.12(2) 0.16(3) 0.10(2) 0.002(19) -0.021(18) 0.07(2)
C82B 0.106(15) 0.17(2) 0.124(16) -0.029(14) -0.040(13) 0.093(16)
C83B 0.152(18) 0.20(3) 0.088(13) -0.022(16) 0.022(13) 0.094(17)
C84B 0.152(19) 0.22(3) 0.070(11) -0.053(16) -0.007(11) 0.116(18)
C85B 0.13(3) 0.10(3) 0.32(5) 0.07(3) 0.01(4) -0.04(2)
C86B 0.11(3) 0.096(19) 0.087(16) -0.040(16) 0.023(14) -0.021(14)
C87B 0.070(14) 0.068(12) 0.13(2) -0.021(13) 0.053(14) -0.030(11)
C88B 0.05(2) 0.16(3) 0.13(3) -0.03(2) 0.011(17) -0.020(17)

loop_
_atom_type_symbol
_atom_type_description
_atom_type_scat_dispersion_real
_atom_type_scat_dispersion_imag
_atom_type_scat_source
C C 0.0033 0.0016 'International Tables Vol C Tables 4.2.6.8 and 6.1.1.4'
H H 0.0000 0.0000 'International Tables Vol C Tables 4.2.6.8 and 6.1.1.4'
Li Li -0.0003 0.0001 'International Tables Vol C Tables 4.2.6.8 and 6.1.1.4'
N N 0.0061 0.0033 'International Tables Vol C Tables 4.2.6.8 and 6.1.1.4'
O O 0.0106 0.0060 'International Tables Vol C Tables 4.2.6.8 and 6.1.1.4'
P P 0.1023 0.0942 'International Tables Vol C Tables 4.2.6.8 and 6.1.1.4'
Y Y -2.7962 3.5667 'International Tables Vol C Tables 4.2.6.8 and 6.1.1.4'

loop_
_geom_angle_atom_site_label_1
_geom_angle_atom_site_label_2
_geom_angle_atom_site_label_3
_geom_angle
_geom_angle_site_symmetry_1
_geom_angle_site_symmetry_3
P2 Y1 P1 73.62(4) . .
P2 Y1 P3 110.50(4) . .
P3 Y1 P1 161.62(4) . .
P4 Y1 P1 107.18(4) . .
P4 Y1 P2 159.84(4) . .
P4 Y1 P3 75.35(4) . .
N1 Y1 P1 32.72(9) . .
N1 Y1 P2 94.38(10) . .
N1 Y1 P3 129.77(10) . .
N1 Y1 P4 96.01(10) . .
N1 Y1 N3 102.16(14) . .
N1 Y1 N2 126.03(14) . .
N1 Y1 N4 103.92(14) . .
N3 Y1 P1 129.22(10) . .
N3 Y1 P2 98.25(10) . .
N3 Y1 P3 33.73(10) . .
N3 Y1 P4 96.38(10) . .
N2 Y1 P1 98.04(10) . .
N2 Y1 P2 34.29(10) . .
N2 Y1 P3 93.94(11) . .
N2 Y1 P4 128.55(10) . .
N2 Y1 N3 101.23(14) . .
N2 Y1 N4 100.07(14) . .
N4 Y1 P1 95.40(10) . .
N4 Y1 P2 125.37(10) . .
N4 Y1 P3 96.17(10) . .
N4 Y1 P4 34.94(10) . .
N4 Y1 N3 126.16(14) . .
N1 P1 Y1 48.18(13) . .
N1 P1 C7 108.8(2) . .
N1 P1 C13 108.7(2) . .
C7 P1 Y1 131.95(18) . .
C13 P1 Y1 124.14(17) . .
C13 P1 C7 102.2(2) . .
N2 P2 Y1 51.19(14) . .
N2 P2 C25 109.6(2) . .
N2 P2 C31 107.9(2) . .
C25 P2 Y1 127.44(18) . .
C25 P2 C31 103.5(2) . .
C31 P2 Y1 128.25(17) . .
N3 P3 Y1 50.39(14) . .
N3 P3 C43 110.1(2) . .
N3 P3 C49 108.6(2) . .
C43 P3 Y1 126.20(17) . .
C43 P3 C49 102.8(2) . .
C49 P3 Y1 130.16(16) . .
N4 P4 Y1 52.43(14) . .
N4 P4 C61 110.0(2) . .
N4 P4 C67 109.9(2) . .
C61 P4 Y1 129.93(18) . .
C67 P4 Y1 127.73(18) . .
C67 P4 C61 102.0(2) . .
P1 N1 Y1 99.10(18) . .
C1 N1 Y1 133.7(3) . .
C1 N1 P1 127.2(3) . .
P3 N3 Y1 95.88(18) . .
C37 N3 Y1 136.1(3) . .
C37 N3 P3 127.8(3) . .
P2 N2 Y1 94.52(18) . .
C19 N2 Y1 136.9(3) . .
C19 N2 P2 127.8(3) . .
P4 N4 Y1 92.64(17) . .
C55 N4 Y1 138.1(3) . .
C55 N4 P4 129.3(3) . .
C2 C1 N1 116.8(4) . .
C6 C1 N1 125.3(4) . .
C6 C1 C2 117.9(5) . .
C3 C2 C1 121.2(5) . .
C2 C3 C4 120.0(6) . .
C5 C4 C3 119.5(5) . .
C4 C5 C6 120.8(6) . .
C1 C6 C5 120.6(5) . .
C8 C7 P1 126.6(5) . .
C12 C7 P1 115.5(5) . .
C12 C7 C8 117.9(6) . .
C7 C8 C9 120.6(7) . .
C10 C9 C8 121.2(8) . .
C9 C10 C11 118.5(8) . .
C10 C11 C12 121.6(8) . .
C11 C12 C7 120.3(7) . .
C14 C13 P1 120.6(4) . .
C14 C13 C18 118.4(5) . .
C18 C13 P1 120.6(4) . .
C15 C14 C13 120.7(6) . .
C16 C15 C14 120.5(6) . .
C15 C16 C17 120.0(6) . .
C18 C17 C16 119.3(6) . .
C17 C18 C13 121.1(5) . .
N3 C37 C38 117.5(5) . .
C42 C37 N3 125.3(5) . .
C42 C37 C38 117.2(5) . .
C39 C38 C37 121.1(6) . .
C40 C39 C38 120.9(6) . .
C41 C40 C39 119.2(6) . .
C40 C41 C42 120.8(6) . .
C37 C42 C41 120.9(5) . .
C44 C43 P3 120.9(4) . .
C44 C43 C48 117.8(5) . .
C48 C43 P3 120.9(4) . .
C43 C44 C45 121.2(6) . .
C46 C45 C44 119.9(6) . .
C47 C46 C45 119.3(6) . .
C46 C47 C48 120.5(6) . .
C47 C48 C43 121.3(6) . .
C54 C49 P3 127.1(4) . .
C54 C49 C50 117.0(5) . .
C50 C49 P3 115.8(4) . .
C53 C54 C49 121.1(6) . .
C52 C53 C54 120.9(6) . .
C51 C52 C53 118.6(6) . .
C52 C51 C50 121.6(6) . .
C51 C50 C49 120.7(6) . .
C24 C19 N2 117.7(5) . .
C20 C19 N2 124.8(5) . .
C20 C19 C24 117.4(5) . .
C23 C24 C19 121.0(6) . .
C22 C23 C24 120.5(6) . .
C21 C22 C23 119.5(6) . .
C22 C21 C20 120.1(6) . .
C21 C20 C19 121.6(5) . .
C30 C25 P2 116.6(4) . .
C30 C25 C26 116.9(6) . .
C26 C25 P2 126.5(5) . .
C29 C30 C25 120.5(7) . .
C28 C29 C30 121.5(8) . .
C27 C28 C29 118.5(8) . .
C28 C27 C26 121.4(8) . .
C27 C26 C25 121.2(8) . .
C36 C31 P2 121.2(4) . .
C36 C31 C32 118.4(5) . .
C32 C31 P2 120.1(4) . .
C31 C36 C35 120.3(5) . .
C34 C35 C36 120.8(6) . .
C35 C34 C33 118.9(6) . .
C32 C33 C34 121.0(6) . .
C33 C32 C31 120.6(6) . .
C56 C55 N4 125.1(5) . .
C56 C55 C60 117.4(5) . .
C60 C55 N4 117.5(5) . .
C55 C56 C57 120.2(5) . .
C58 C57 C56 122.3(6) . .
C57 C58 C59 118.1(6) . .
C58 C59 C60 120.9(6) . .
C59 C60 C55 121.1(5) . .
C62 C61 P4 126.3(5) . .
C66 C61 P4 117.0(4) . .
C66 C61 C62 116.7(6) . .
C63 C62 C61 121.6(6) . .
C64 C63 C62 121.0(7) . .
C63 C64 C65 118.6(7) . .
C64 C65 C66 120.6(7) . .
C61 C66 C65 121.4(6) . .
C68 C67 P4 122.0(4) . .
C68 C67 C72 118.1(5) . .
C72 C67 P4 119.8(5) . .
C67 C68 C69 121.1(7) . .
C70 C69 C68 119.1(8) . .
C71 C70 C69 121.0(8) . .
C70 C71 C72 120.1(8) . .
C71 C72 C67 120.5(7) . .
C76A O1A Li20 123(3) . .
C73A O1A C76A 104(3) . .
C73A O1A Li20 126(3) . .
C75A C76A O1A 101(3) . .
C74A C75A C76A 118(3) . .
C75A C74A C73A 101.2(19) . .
C73B C74A C75B 114(3) . .
C74A C73A O1A 111.1(19) . .
O1A Li20 O2A 104.9(14) . .
O1A Li20 O3A 110.5(18) . .
O3A Li20 O2A 118.4(12) . .
O4A Li20 O1A 118.1(13) . .
O4A Li20 O2A 106.3(13) . .
O4A Li20 O3A 99.3(11) . .
O1B Li20 O4B 99.1(14) . .
O2B Li20 O1B 109.0(15) . .
O2B Li20 O3B 99.6(15) . .
O2B Li20 O4B 116.3(16) . .
O3B Li20 O1B 121.8(16) . .
O3B Li20 O4B 112.0(13) . .
C77A O2A Li20 114(2) . .
C77A O2A C80A 111(3) . .
C80A O2A Li20 121(2) . .
C81A O3A Li20 113(2) . .
C84A O3A Li20 136(3) . .
C84A O3A C81A 104(2) . .
C82A C81A O3A 100(3) . .
C83A C82A C81A 118(3) . .
C82A C83A C84A 103(2) . .
C83A C84A O3A 113(2) . .
C85A O4A Li20 116.9(19) . .
C85A O4A C88A 102(2) . .
C88A O4A Li20 134.1(13) . .
C87A C6GA C85A 103(3) . .
O2A C77A C78A 104(2) . .
C79A C78A C77A 106(3) . .
C78A C79A C80A 114(3) . .
C79A C80A O2A 97(3) . .
O4A C85A C6GA 101(3) . .
C88A C87A C6GA 104(3) . .
C87A C88A O4A 118(3) . .
C73B O1B Li20 121(2) . .
C76B O1B Li20 126(3) . .
C76B O1B C73B 110(3) . .
C77B O2B Li20 129(2) . .
C80B O2B Li20 133(3) . .
C80B O2B C77B 99(3) . .
C81B O3B Li20 131(3) . .
C81B O3B C84B 109(3) . .
C84B O3B Li20 121(2) . .
C85B O4B Li20 125(3) . .
C88B O4B Li20 115(2) . .
C88B O4B C85B 116(4) . .
O1B C73B C74A 103(3) . .
C76B C75B C74A 94(2) . .
O1B C76B C75B 118(4) . .
C78B C77B O2B 114(2) . .
C79B C78B C77B 110(3) . .
C78B C79B C80B 103(3) . .
O2B C80B C79B 113(4) . .
O3B C81B C82B 115(3) . .
C81B C82B C83B 94(2) . .
C84B C83B C82B 112(2) . .
C83B C84B O3B 110(2) . .
C86B C85B O4B 115(4) . .
C85B C86B C87B 105(3) . .
C86B C87B C88B 102(3) . .
O4B C88B C87B 93(3) . .
C93 O6 C96 99.5(12) . .
C94 C93 O6 113.9(13) . .
C93 C94 C95 111.6(13) . .
C94 C95 C96 103.1(11) . .
C95 C96 O6 105.3(12) . .
C89 O5 C92 115(2) . .
C90 C89 O5 96.1(17) . .
C89 C90 C91 113.5(15) . .
C92 C91 C90 118.2(19) . .
C91 C92 O5 91(2) . .
C97 O7 C100 89(2) . .
O7 C97 C98 103(2) . .
C99 C98 C97 99.5(16) . .
C98 C99 C100 107.1(15) . .
C99 C100 O7 95.4(17) . .

loop_
_geom_bond_atom_site_label_1
_geom_bond_atom_site_label_2
_geom_bond_distance
_geom_bond_site_symmetry_2
Y1 P1 3.0516(14) .
Y1 P2 2.9482(14) .
Y1 P3 2.9957(14) .
Y1 P4 2.9156(15) .
Y1 N1 2.303(4) .
Y1 N3 2.320(4) .
Y1 N2 2.304(4) .
Y1 N4 2.313(4) .
P1 N1 1.671(4) .
P1 C7 1.853(6) .
P1 C13 1.845(5) .
P2 N2 1.666(4) .
P2 C25 1.833(6) .
P2 C31 1.840(5) .
P3 N3 1.672(4) .
P3 C43 1.842(5) .
P3 C49 1.848(5) .
P4 N4 1.671(4) .
P4 C61 1.833(6) .
P4 C67 1.830(5) .
N1 C1 1.419(6) .
N3 C37 1.406(6) .
N2 C19 1.407(6) .
N4 C55 1.412(6) .
C1 C2 1.397(7) .
C1 C6 1.385(7) .
C2 C3 1.384(8) .
C3 C4 1.384(9) .
C4 C5 1.364(8) .
C5 C6 1.395(7) .
C7 C8 1.387(8) .
C7 C12 1.387(8) .
C8 C9 1.391(9) .
C9 C10 1.361(12) .
C10 C11 1.371(12) .
C11 C12 1.383(10) .
C13 C14 1.385(7) .
C13 C18 1.386(7) .
C14 C15 1.380(8) .
C15 C16 1.362(9) .
C16 C17 1.392(9) .
C17 C18 1.383(7) .
C37 C38 1.406(7) .
C37 C42 1.382(7) .
C38 C39 1.375(8) .
C39 C40 1.372(9) .
C40 C41 1.363(9) .
C41 C42 1.399(8) .
C43 C44 1.377(7) .
C43 C48 1.391(7) .
C44 C45 1.406(8) .
C45 C46 1.376(9) .
C46 C47 1.376(9) .
C47 C48 1.384(8) .
C49 C54 1.392(7) .
C49 C50 1.399(7) .
C54 C53 1.379(8) .
C53 C52 1.371(9) .
C52 C51 1.364(9) .
C51 C50 1.375(8) .
C19 C24 1.397(7) .
C19 C20 1.388(7) .
C24 C23 1.384(8) .
C23 C22 1.381(9) .
C22 C21 1.372(9) .
C21 C20 1.387(8) .
C25 C30 1.389(8) .
C25 C26 1.398(8) .
C30 C29 1.386(10) .
C29 C28 1.367(12) .
C28 C27 1.358(12) .
C27 C26 1.374(10) .
C31 C36 1.389(7) .
C31 C32 1.396(7) .
C36 C35 1.390(8) .
C35 C34 1.377(9) .
C34 C33 1.383(10) .
C33 C32 1.375(8) .
C55 C56 1.385(7) .
C55 C60 1.399(7) .
C56 C57 1.396(8) .
C57 C58 1.356(8) .
C58 C59 1.382(9) .
C59 C60 1.385(8) .
C61 C62 1.379(8) .
C61 C66 1.376(8) .
C62 C63 1.375(9) .
C63 C64 1.357(10) .
C64 C65 1.362(10) .
C65 C66 1.387(10) .
C67 C68 1.374(8) .
C67 C72 1.395(8) .
C68 C69 1.399(9) .
C69 C70 1.377(12) .
C70 C71 1.343(12) .
C71 C72 1.394(10) .
O1A C76A 1.48(4) .
O1A C73A 1.47(4) .
O1A Li20 1.90(4) .
C76A C75A 1.43(5) .
C75A C74A 1.35(4) .
C74A C73A 1.39(3) .
C74A C73B 1.38(4) .
C74A C75B 1.54(5) .
Li20 O2A 2.02(3) .
Li20 O3A 1.95(4) .
Li20 O4A 1.87(3) .
Li20 O1B 1.96(3) .
Li20 O2B 1.80(4) .
Li20 O3B 1.92(3) .
Li20 O4B 1.97(3) .
O2A C77A 1.35(4) .
O2A C80A 1.46(5) .
O3A C81A 1.48(4) .
O3A C84A 1.46(4) .
C81A C82A 1.43(6) .
C82A C83A 1.34(4) .
C83A C84A 1.38(3) .
O4A C85A 1.50(3) .
O4A C88A 1.57(4) .
C6GA C85A 1.61(6) .
C6GA C87A 1.56(6) .
C77A C78A 1.37(4) .
C78A C79A 1.34(5) .
C79A C80A 1.41(7) .
C87A C88A 1.19(5) .
O1B C73B 1.35(4) .
O1B C76B 1.34(5) .
O2B C77B 1.56(4) .
O2B C80B 1.43(6) .
O3B C81B 1.40(4) .
O3B C84B 1.41(3) .
O4B C85B 1.39(5) .
O4B C88B 1.29(5) .
C75B C76B 1.37(6) .
C77B C78B 1.45(4) .
C78B C79B 1.38(5) .
C79B C80B 1.64(7) .
C81B C82B 1.43(5) .
C82B C83B 1.70(4) .
C83B C84B 1.24(3) .
C85B C86B 1.26(6) .
C86B C87B 1.44(5) .
C87B C88B 1.78(4) .
O6 C93 1.422(15) .
O6 C96 1.531(16) .
C93 C94 1.290(12) .
C94 C95 1.426(15) .
C95 C96 1.493(16) .
O5 C89 1.53(2) .
O5 C92 1.61(3) .
C89 C90 1.390(19) .
C90 C91 1.430(18) .
C91 C92 1.40(2) .
O7 C97 1.35(3) .
O7 C100 1.54(3) .
C97 C98 1.54(3) .
C98 C99 1.319(13) .
C99 C100 1.54(2) .
